data_7242046
loop_
_publ_author_name
'Moon, Heehun'
'Lim, Sang Woo'
'Kim, Dongwon'
'Jung, Ok-Sang'
'Lee, Young-A'

_publ_section_title
;
 Supramolecular isomerism between cyclodimeric and sinusoidal 1D
 coordination polymers: competition of tunable argentophilic vs.
 electrostatic interactions
;
_journal_issue 5
_journal_name_full CrystEngComm
_journal_page_first 1272
_journal_page_last 1280
_journal_paper_doi 10.1039/D0CE01779E
_journal_volume 23
_journal_year 2021
_chemical_formula_sum 'C34 H52 Ag2 N6 O6 Si4'
_chemical_formula_weight 968.91
_space_group_crystal_system monoclinic
_space_group_IT_number 12
_space_group_name_Hall '-C 2y'
_space_group_name_H-M_alt 'C 1 2/m 1'
_atom_sites_solution_hydrogens geom
_audit_creation_method SHELXL-2018/3
_audit_update_record
;
2020-11-12 deposited with the CCDC.	2021-01-07 downloaded from the CCDC.
;
_cell_angle_alpha 90
_cell_angle_beta 100.468(3)
_cell_angle_gamma 90
_cell_formula_units_Z 2
_cell_length_a 15.1093(7)
_cell_length_b 17.6849(7)
_cell_length_c 8.2597(3)
_cell_measurement_reflns_used 9810
_cell_measurement_temperature 173(2)
_cell_measurement_theta_max 28.14
_cell_measurement_theta_min 2.30
_cell_volume 2170.31(16)
_computing_cell_refinement 'Bruker APEX software'
_computing_data_collection 'Bruker APEX software'
_computing_data_reduction 'Bruker APEX software'
_computing_molecular_graphics ORTEP
_computing_publication_material CIFTAB
_computing_structure_refinement SHELXL
_computing_structure_solution 'SHELXT 2018/2 (Sheldrick, 2018)'
_diffrn_ambient_temperature 173(2)
_diffrn_measured_fraction_theta_full 1.000
_diffrn_measured_fraction_theta_max 0.999
_diffrn_measurement_device_type 'CCD detector'
_diffrn_measurement_method 'phi and omega scans'
_diffrn_radiation_type MoK\a
_diffrn_radiation_wavelength 0.71073
_diffrn_reflns_av_R_equivalents 0.0458
_diffrn_reflns_av_unetI/netI 0.0176
_diffrn_reflns_Laue_measured_fraction_full 1.000
_diffrn_reflns_Laue_measured_fraction_max 0.999
_diffrn_reflns_limit_h_max 20
_diffrn_reflns_limit_h_min -20
_diffrn_reflns_limit_k_max 23
_diffrn_reflns_limit_k_min -23
_diffrn_reflns_limit_l_max 10
_diffrn_reflns_limit_l_min -10
_diffrn_reflns_number 35640
_diffrn_reflns_point_group_measured_fraction_full 1.000
_diffrn_reflns_point_group_measured_fraction_max 0.999
_diffrn_reflns_theta_full 25.242
_diffrn_reflns_theta_max 28.256
_diffrn_reflns_theta_min 1.790
_diffrn_source 'fine-focus sealed tube'
_exptl_absorpt_coefficient_mu 1.059
_exptl_absorpt_correction_T_max 0.7457
_exptl_absorpt_correction_T_min 0.6734
_exptl_absorpt_correction_type multi-scan
_exptl_absorpt_process_details SADABS
_exptl_crystal_colour colourless
_exptl_crystal_density_diffrn 1.483
_exptl_crystal_description block
_exptl_crystal_F_000 992
_exptl_crystal_size_max 0.300
_exptl_crystal_size_mid 0.280
_exptl_crystal_size_min 0.250
_refine_diff_density_max 0.847
_refine_diff_density_min -0.436
_refine_diff_density_rms 0.094
_refine_ls_extinction_method none
_refine_ls_goodness_of_fit_ref 1.140
_refine_ls_hydrogen_treatment constr
_refine_ls_matrix_type full
_refine_ls_number_parameters 125
_refine_ls_number_reflns 2761
_refine_ls_number_restraints 0
_refine_ls_restrained_S_all 1.140
_refine_ls_R_factor_all 0.0263
_refine_ls_R_factor_gt 0.0237
_refine_ls_shift/su_max 0.001
_refine_ls_shift/su_mean 0.000
_refine_ls_structure_factor_coef Fsqd
_refine_ls_weighting_details 'w=1/[\s^2^(Fo^2^)+(0.0308P)^2^+2.0586P] where P=(Fo^2^+2Fc^2^)/3'
_refine_ls_weighting_scheme calc
_refine_ls_wR_factor_gt 0.0601
_refine_ls_wR_factor_ref 0.0623
_reflns_Friedel_coverage 0.000
_reflns_number_gt 2581
_reflns_number_total 2761
_reflns_threshold_expression 'I > 2\s(I)'
_cod_data_source_file d0ce01779e2.cif
_cod_data_source_block AgNO3_a
_cod_depositor_comments
;
The following automatic conversions were performed:

data item '_exptl_absorpt_correction_type' value 'MULTI-SCAN' was
changed to 'multi-scan' in accordance with the
/home/data/users/saulius/crontab/automatic-downloads/rss-feeds/RSC/lib/dictionaries/cif_core.dic
dictionary named 'cif_core.dic' version 2.4.2 last updated on
2011-04-26.

Automatic conversion script
Id: cif_fix_values 7556 2019-12-06 15:28:31Z antanas 

 Adding full bibliography for 7242046--7242052.cif.
;
_cod_original_sg_symbol_H-M 'C 2/m'
_cod_database_code 7242046
_shelx_shelxl_version_number 2018/3
_shelx_space_group_comment
; 
The symmetry employed for this shelxl refinement is uniquely defined 
by the following loop, which should always be used as a source of 
symmetry information in preference to the above space-group names. 
They are only intended as comments. 
;
_shelx_estimated_absorpt_t_min 0.742
_shelx_estimated_absorpt_t_max 0.778

loop_
_space_group_symop_operation_xyz
'x, y, z'
'-x, y, -z'
'x+1/2, y+1/2, z'
'-x+1/2, y+1/2, -z'
'-x, -y, -z'
'x, -y, z'
'-x+1/2, -y+1/2, -z'
'x+1/2, -y+1/2, z'

loop_
_atom_site_label
_atom_site_type_symbol
_atom_site_fract_x
_atom_site_fract_y
_atom_site_fract_z
_atom_site_U_iso_or_equiv
_atom_site_adp_type
_atom_site_occupancy
_atom_site_site_symmetry_order
_atom_site_calc_flag
_atom_site_refinement_flags_posn
_atom_site_refinement_flags_adp
_atom_site_refinement_flags_occupancy
_atom_site_disorder_assembly
_atom_site_disorder_group
Ag1 Ag 0.500000 0.41175(2) 0.500000 0.02771(7) Uani 1 2 d S T P . .
Si1 Si 0.87708(3) 0.34152(3) 0.17019(6) 0.02700(11) Uani 1 1 d . . . . .
C1 C 0.69927(12) 0.37792(12) 0.4950(2) 0.0340(4) Uani 1 1 d . . . . .
H1 H 0.702913 0.377349 0.611040 0.041 Uiso 1 1 calc R U . . .
O1 O 0.59720(10) 0.43871(9) 0.79754(17) 0.0436(3) Uani 1 1 d . . . . .
N1 N 0.63958(14) 0.500000 0.8100(2) 0.0293(4) Uani 1 2 d S T P . .
C2 C 0.77508(12) 0.35938(12) 0.4311(2) 0.0347(4) Uani 1 1 d . . . . .
H2 H 0.829084 0.345927 0.503487 0.042 Uiso 1 1 calc R U . . .
N2 N 0.62085(10) 0.39665(8) 0.39907(18) 0.0273(3) Uani 1 1 d . . . . .
O2 O 0.72221(12) 0.500000 0.8354(3) 0.0429(5) Uani 1 2 d S T P . .
C3 C 0.77296(11) 0.36026(9) 0.2614(2) 0.0260(3) Uani 1 1 d . . . . .
C5 C 0.61779(11) 0.39806(10) 0.2360(2) 0.0292(3) Uani 1 1 d . . . . .
H5 H 0.562875 0.411688 0.166582 0.035 Uiso 1 1 calc R U . . .
C4 C 0.69104(11) 0.38057(10) 0.1645(2) 0.0289(3) Uani 1 1 d . . . . .
H4 H 0.685519 0.382391 0.048144 0.035 Uiso 1 1 calc R U . . .
C8 C 0.94999(11) 0.42687(10) 0.2253(2) 0.0307(3) Uani 1 1 d . . . . .
H8A H 0.968291 0.429700 0.346436 0.037 Uiso 1 1 calc R U . . .
H8AB H 1.005190 0.421739 0.177372 0.037 Uiso 1 1 calc R U . . .
C7 C 0.93344(14) 0.25408(12) 0.2638(3) 0.0447(5) Uani 1 1 d . . . . .
H7A H 0.991939 0.248438 0.229806 0.067 Uiso 1 1 calc R U . . .
H7B H 0.895726 0.210083 0.226844 0.067 Uiso 1 1 calc R U . . .
H7C H 0.942297 0.257767 0.384090 0.067 Uiso 1 1 calc R U . . .
C6 C 0.84349(13) 0.33125(11) -0.0570(2) 0.0360(4) Uani 1 1 d . . . . .
H6A H 0.896264 0.317527 -0.104289 0.054 Uiso 1 1 calc R U . . .
H6B H 0.818779 0.379241 -0.104507 0.054 Uiso 1 1 calc R U . . .
H6C H 0.797749 0.291581 -0.081814 0.054 Uiso 1 1 calc R U . . .
C9 C 0.90124(18) 0.500000 0.1622(3) 0.0345(5) Uani 1 2 d S T P . .
H9A H 0.841179 0.500000 0.194170 0.041 Uiso 1 2 calc R U P . .
H9AB H 0.891792 0.500000 0.040454 0.041 Uiso 1 2 calc R U P . .

loop_
_atom_site_aniso_label
_atom_site_aniso_U_11
_atom_site_aniso_U_22
_atom_site_aniso_U_33
_atom_site_aniso_U_23
_atom_site_aniso_U_13
_atom_site_aniso_U_12
Ag1 0.02345(10) 0.02996(10) 0.03151(10) 0.000 0.00974(7) 0.000
Si1 0.0243(2) 0.0224(2) 0.0366(2) 0.00458(17) 0.01155(18) 0.00288(16)
C1 0.0271(8) 0.0500(11) 0.0254(8) 0.0028(7) 0.0057(6) 0.0011(8)
O1 0.0452(8) 0.0477(8) 0.0350(7) 0.0017(6) -0.0006(6) -0.0185(7)
N1 0.0277(10) 0.0370(11) 0.0222(9) 0.000 0.0018(7) 0.000
C2 0.0230(8) 0.0512(11) 0.0293(8) 0.0057(7) 0.0034(6) 0.0046(7)
N2 0.0223(6) 0.0330(7) 0.0278(7) 0.0020(5) 0.0073(5) -0.0014(5)
O2 0.0245(9) 0.0450(11) 0.0566(12) 0.000 0.0008(8) 0.000
C3 0.0239(7) 0.0250(7) 0.0300(8) 0.0026(6) 0.0078(6) -0.0013(6)
C5 0.0237(8) 0.0360(8) 0.0276(8) 0.0047(6) 0.0038(6) 0.0022(6)
C4 0.0276(8) 0.0335(8) 0.0265(7) 0.0039(6) 0.0074(6) 0.0017(7)
C8 0.0227(7) 0.0295(8) 0.0403(9) 0.0037(7) 0.0067(7) 0.0022(6)
C7 0.0385(10) 0.0313(9) 0.0667(13) 0.0163(9) 0.0164(9) 0.0092(8)
C6 0.0392(10) 0.0321(9) 0.0408(10) -0.0031(7) 0.0181(8) -0.0024(7)
C9 0.0334(13) 0.0274(11) 0.0393(13) 0.000 -0.0024(10) 0.000

loop_
_atom_type_symbol
_atom_type_description
_atom_type_scat_dispersion_real
_atom_type_scat_dispersion_imag
_atom_type_scat_source
C C 0.0033 0.0016 'International Tables Vol C Tables 4.2.6.8 and 6.1.1.4'
H H 0.0000 0.0000 'International Tables Vol C Tables 4.2.6.8 and 6.1.1.4'
N N 0.0061 0.0033 'International Tables Vol C Tables 4.2.6.8 and 6.1.1.4'
O O 0.0106 0.0060 'International Tables Vol C Tables 4.2.6.8 and 6.1.1.4'
Si Si 0.0817 0.0704 'International Tables Vol C Tables 4.2.6.8 and 6.1.1.4'
Ag Ag -0.8971 1.1015 'International Tables Vol C Tables 4.2.6.8 and 6.1.1.4'

loop_
_geom_angle_atom_site_label_1
_geom_angle_atom_site_label_2
_geom_angle_atom_site_label_3
_geom_angle
_geom_angle_site_symmetry_1
_geom_angle_site_symmetry_3
_geom_angle_publ_flag
N2 Ag1 N2 165.78(8) 2_656 . ?
N2 Ag1 O1 91.67(5) 2_656 . ?
N2 Ag1 O1 90.87(5) . . ?
N2 Ag1 Ag1 97.11(4) 2_656 5_666 ?
N2 Ag1 Ag1 97.11(4) . 5_666 ?
O1 Ag1 Ag1 79.70(3) . 5_666 ?
C6 Si1 C7 110.95(10) . . ?
C6 Si1 C8 111.32(9) . . ?
C7 Si1 C8 111.29(9) . . ?
C6 Si1 C3 108.91(8) . . ?
C7 Si1 C3 109.28(8) . . ?
C8 Si1 C3 104.88(8) . . ?
N2 C1 C2 122.43(16) . . ?
N2 C1 H1 118.8 . . ?
C2 C1 H1 118.8 . . ?
N1 O1 Ag1 114.69(12) . . ?
O2 N1 O1 120.16(11) . . ?
O2 N1 O1 120.16(11) . 6_565 ?
O1 N1 O1 119.7(2) . 6_565 ?
C1 C2 C3 120.68(16) . . ?
C1 C2 H2 119.7 . . ?
C3 C2 H2 119.7 . . ?
C5 N2 C1 117.64(15) . . ?
C5 N2 Ag1 120.61(11) . . ?
C1 N2 Ag1 121.40(12) . . ?
C4 C3 C2 115.80(15) . . ?
C4 C3 Si1 122.18(12) . . ?
C2 C3 Si1 121.89(12) . . ?
N2 C5 C4 122.82(16) . . ?
N2 C5 H5 118.6 . . ?
C4 C5 H5 118.6 . . ?
C5 C4 C3 120.64(15) . . ?
C5 C4 H4 119.7 . . ?
C3 C4 H4 119.7 . . ?
C9 C8 Si1 111.84(13) . . ?
C9 C8 H8A 109.2 . . ?
Si1 C8 H8A 109.2 . . ?
C9 C8 H8AB 109.2 . . ?
Si1 C8 H8AB 109.2 . . ?
H8A C8 H8AB 107.9 . . ?
Si1 C7 H7A 109.5 . . ?
Si1 C7 H7B 109.5 . . ?
H7A C7 H7B 109.5 . . ?
Si1 C7 H7C 109.5 . . ?
H7A C7 H7C 109.5 . . ?
H7B C7 H7C 109.5 . . ?
Si1 C6 H6A 109.5 . . ?
Si1 C6 H6B 109.5 . . ?
H6A C6 H6B 109.5 . . ?
Si1 C6 H6C 109.5 . . ?
H6A C6 H6C 109.5 . . ?
H6B C6 H6C 109.5 . . ?
C8 C9 C8 115.2(2) . 6_565 ?
C8 C9 H9A 108.5 . . ?
C8 C9 H9A 108.5 6_565 . ?
C8 C9 H9AB 108.5 . . ?
C8 C9 H9AB 108.5 6_565 . ?
H9A C9 H9AB 107.5 . . ?

loop_
_geom_bond_atom_site_label_1
_geom_bond_atom_site_label_2
_geom_bond_distance
_geom_bond_site_symmetry_2
_geom_bond_publ_flag
Ag1 N2 2.1572(14) 2_656 ?
Ag1 N2 2.1572(14) . ?
Ag1 O1 2.6669(14) . ?
Ag1 Ag1 3.1212(4) 5_666 ?
Si1 C6 1.862(2) . ?
Si1 C7 1.8642(19) . ?
Si1 C8 1.8754(19) . ?
Si1 C3 1.8926(17) . ?
C1 N2 1.342(2) . ?
C1 C2 1.385(2) . ?
C1 H1 0.9500 . ?
O1 N1 1.2536(18) . ?
N1 O2 1.228(3) . ?
C2 C3 1.397(2) . ?
C2 H2 0.9500 . ?
N2 C5 1.339(2) . ?
C3 C4 1.393(2) . ?
C5 C4 1.381(2) . ?
C5 H5 0.9500 . ?
C4 H4 0.9500 . ?
C8 C9 1.532(2) . ?
C8 H8A 0.9900 . ?
C8 H8AB 0.9900 . ?
C7 H7A 0.9800 . ?
C7 H7B 0.9800 . ?
C7 H7C 0.9800 . ?
C6 H6A 0.9800 . ?
C6 H6B 0.9800 . ?
C6 H6C 0.9800 . ?
C9 H9A 0.9900 . ?
C9 H9AB 0.9900 . ?

loop_
_geom_torsion_atom_site_label_1
_geom_torsion_atom_site_label_2
_geom_torsion_atom_site_label_3
_geom_torsion_atom_site_label_4
_geom_torsion
_geom_torsion_site_symmetry_1
_geom_torsion_site_symmetry_2
_geom_torsion_site_symmetry_3
_geom_torsion_site_symmetry_4
_geom_torsion_publ_flag
Ag1 O1 N1 O2 -114.1(2) . . . . ?
Ag1 O1 N1 O1 66.4(2) . . . 6_565 ?
N2 C1 C2 C3 0.7(3) . . . . ?
C2 C1 N2 C5 -0.9(3) . . . . ?
C2 C1 N2 Ag1 172.34(15) . . . . ?
C1 C2 C3 C4 -0.1(3) . . . . ?
C1 C2 C3 Si1 175.93(15) . . . . ?
C6 Si1 C3 C4 -13.90(17) . . . . ?
C7 Si1 C3 C4 -135.25(15) . . . . ?
C8 Si1 C3 C4 105.35(15) . . . . ?
C6 Si1 C3 C2 170.37(15) . . . . ?
C7 Si1 C3 C2 49.01(18) . . . . ?
C8 Si1 C3 C2 -70.39(16) . . . . ?
C1 N2 C5 C4 0.6(3) . . . . ?
Ag1 N2 C5 C4 -172.73(14) . . . . ?
N2 C5 C4 C3 0.0(3) . . . . ?
C2 C3 C4 C5 -0.3(3) . . . . ?
Si1 C3 C4 C5 -176.24(14) . . . . ?
C6 Si1 C8 C9 60.82(18) . . . . ?
C7 Si1 C8 C9 -174.85(16) . . . . ?
C3 Si1 C8 C9 -56.80(17) . . . . ?
Si1 C8 C9 C8 170.56(13) . . . 6_565 ?
